data_7704543
loop_
_publ_author_name
'Wilson, Joshua'
'Maxson, Tristan'
'Wright, Isabelle'
'Zeller, Matthias'
'Rosokha, Sergiy V.'

_publ_section_title
;
 Diversity and uniformity in anion-\p complexes of thiocyanate with
 aromatic, olefinic and quinoidal \p-acceptors.
;
_journal_issue 25
_journal_name_full 'Dalton transactions (Cambridge, England : 2003)'
_journal_page_first 8734
_journal_page_last 8743
_journal_paper_doi 10.1039/d0dt01654c
_journal_volume 49
_journal_year 2020
_chemical_absolute_configuration ad
_chemical_formula_moiety 'C6 H3 N3 O6, C12 H28 N, C N S'
_chemical_formula_sum 'C19 H31 N5 O6 S'
_chemical_formula_weight 457.55
_space_group_crystal_system orthorhombic
_space_group_IT_number 19
_space_group_name_Hall 'P 2ac 2ab'
_space_group_name_H-M_alt 'P 21 21 21'
_atom_sites_solution_hydrogens geom
_atom_sites_solution_primary direct
_atom_sites_solution_secondary difmap
_audit_creation_method SHELXL-2018/3
_audit_update_record
;
2020-02-15 deposited with the CCDC.	2020-06-01 downloaded from the CCDC.
;
_cell_angle_alpha 90
_cell_angle_beta 90
_cell_angle_gamma 90
_cell_formula_units_Z 4
_cell_length_a 9.2223(10)
_cell_length_b 12.5540(16)
_cell_length_c 20.447(3)
_cell_measurement_reflns_used 9828
_cell_measurement_temperature 150(2)
_cell_measurement_theta_max 33.0726
_cell_measurement_theta_min 2.9162
_cell_volume 2367.3(5)
_computing_cell_refinement 'SAINT V8.38A (Bruker, 2016)'
_computing_data_collection 'Apex3 v2018.1-0 (Bruker, 2018)'
_computing_data_reduction 'SAINT V8.38A (Bruker, 2016)'
_computing_structure_refinement
;  
SHELXL-2018/3 (Sheldrick, 2015, 2018), 
SHELXLE Rev988 (H\"ubschle et al., 2011)
;
_computing_structure_solution 'SHELXS-97 (Sheldrick, 2008)'
_diffrn_ambient_temperature 150(2)
_diffrn_detector_area_resol_mean 10.4167
_diffrn_measured_fraction_theta_full 0.997
_diffrn_measured_fraction_theta_max 0.947
_diffrn_measurement_device_type 'Bruker AXS D8 Quest CMOS diffractometer'
_diffrn_measurement_method 'omega and phi scans'
_diffrn_radiation_monochromator 'Triumph curved graphite crystal'
_diffrn_radiation_type MoK\a
_diffrn_radiation_wavelength 0.71073
_diffrn_reflns_av_R_equivalents 0.0379
_diffrn_reflns_av_unetI/netI 0.0308
_diffrn_reflns_Laue_measured_fraction_full 0.997
_diffrn_reflns_Laue_measured_fraction_max 0.947
_diffrn_reflns_limit_h_max 11
_diffrn_reflns_limit_h_min -14
_diffrn_reflns_limit_k_max 19
_diffrn_reflns_limit_k_min -18
_diffrn_reflns_limit_l_max 26
_diffrn_reflns_limit_l_min -29
_diffrn_reflns_number 38913
_diffrn_reflns_point_group_measured_fraction_full 0.998
_diffrn_reflns_point_group_measured_fraction_max 0.926
_diffrn_reflns_theta_full 25.242
_diffrn_reflns_theta_max 33.129
_diffrn_reflns_theta_min 2.569
_diffrn_source 'fine focus sealed tube X-ray source'
_diffrn_source_current '30 mA'
_diffrn_source_voltage '50 kV'
_exptl_absorpt_coefficient_mu 0.180
_exptl_absorpt_correction_T_max 0.7465
_exptl_absorpt_correction_T_min 0.6689
_exptl_absorpt_correction_type multi-scan
_exptl_absorpt_process_details
;
 SADABS 2016/2: Krause, L., Herbst-Irmer, R., Sheldrick G.M. & Stalke D.,
 J. Appl. Cryst. 48 (2015) 3-10
;
_exptl_crystal_colour yellow
_exptl_crystal_density_diffrn 1.284
_exptl_crystal_description block
_exptl_crystal_F_000 976
_exptl_crystal_size_max 0.520
_exptl_crystal_size_mid 0.500
_exptl_crystal_size_min 0.380
_refine_diff_density_max 0.287
_refine_diff_density_min -0.170
_refine_diff_density_rms 0.036
_refine_ls_abs_structure_details
;
 Flack x determined using 2700 quotients [(I+)-(I-)]/[(I+)+(I-)]
 (Parsons, Flack and Wagner, Acta Cryst. B69 (2013) 249-259).
;
_refine_ls_abs_structure_Flack -0.035(19)
_refine_ls_extinction_coef 0.0106(15)
_refine_ls_extinction_expression Fc^*^=kFc[1+0.001xFc^2^\l^3^/sin(2\q)]^-1/4^
_refine_ls_extinction_method 'SHELXL-2018/3 (Sheldrick 2018)'
_refine_ls_goodness_of_fit_ref 1.051
_refine_ls_hydrogen_treatment constr
_refine_ls_matrix_type full
_refine_ls_number_parameters 313
_refine_ls_number_reflns 8366
_refine_ls_number_restraints 3
_refine_ls_restrained_S_all 1.051
_refine_ls_R_factor_all 0.0496
_refine_ls_R_factor_gt 0.0364
_refine_ls_shift/su_max 0.003
_refine_ls_shift/su_mean 0.000
_refine_ls_structure_factor_coef Fsqd
_refine_ls_weighting_details 'w=1/[\s^2^(Fo^2^)+(0.0425P)^2^+0.2401P] where P=(Fo^2^+2Fc^2^)/3'
_refine_ls_weighting_scheme calc
_refine_ls_wR_factor_gt 0.0859
_refine_ls_wR_factor_ref 0.0920
_reflns_Friedel_coverage 0.759
_reflns_Friedel_fraction_full 0.999
_reflns_Friedel_fraction_max 0.900
_reflns_number_gt 6968
_reflns_number_total 8366
_reflns_threshold_expression 'I > 2\s(I)'
_cod_data_source_file d0dt01654c2.cif
_cod_data_source_block RS131A_0m
_cod_depositor_comments 'Adding full bibliography for 7704540--7704543.cif.'
_cod_database_code 7704543
_shelx_shelxl_version_number 2018/3
_shelx_space_group_comment
;
The symmetry employed for this shelxl refinement is uniquely defined
by the following loop, which should always be used as a source of
symmetry information in preference to the above space-group names.
They are only intended as comments.
;
_shelx_estimated_absorpt_t_min 0.912
_shelx_estimated_absorpt_t_max 0.935

loop_
_space_group_symop_operation_xyz
'x, y, z'
'-x+1/2, -y, z+1/2'
'-x, y+1/2, -z+1/2'
'x+1/2, -y+1/2, -z'

loop_
_atom_site_label
_atom_site_type_symbol
_atom_site_fract_x
_atom_site_fract_y
_atom_site_fract_z
_atom_site_U_iso_or_equiv
_atom_site_adp_type
_atom_site_occupancy
_atom_site_site_symmetry_order
_atom_site_calc_flag
_atom_site_refinement_flags_posn
_atom_site_refinement_flags_adp
_atom_site_refinement_flags_occupancy
_atom_site_disorder_assembly
_atom_site_disorder_group
S1 S 0.6584(4) 0.5106(3) 0.51529(13) 0.0357(4) Uani 0.773(5) 1 d D . P A 1
C7 C 0.6374(6) 0.5786(3) 0.5846(3) 0.0334(9) Uani 0.773(5) 1 d D . P A 1
N4 N 0.6204(10) 0.6246(7) 0.6322(4) 0.071(4) Uani 0.773(5) 1 d D . P A 1
S1B S 0.6141(7) 0.6225(4) 0.6337(3) 0.0373(11) Uani 0.227(5) 1 d D . P A 2
C7B C 0.632(2) 0.5545(14) 0.5653(9) 0.039(4) Uani 0.227(5) 1 d D . P A 2
N4B N 0.638(4) 0.507(3) 0.5174(14) 0.037(8) Uani 0.227(5) 1 d D . P A 2
O1 O 0.3344(2) 0.80566(11) 0.64168(7) 0.0527(4) Uani 1 1 d . . . . .
O2 O 0.4899(2) 0.91519(10) 0.59892(7) 0.0516(4) Uani 1 1 d . . . . .
O3 O 0.5248(2) 0.91836(13) 0.36222(8) 0.0602(4) Uani 1 1 d . . . . .
O4 O 0.45519(18) 0.77988(12) 0.30718(6) 0.0499(4) Uani 1 1 d . . . . .
O5 O 0.31290(17) 0.46164(10) 0.42436(7) 0.0443(3) Uani 1 1 d . . . . .
O6 O 0.24567(16) 0.47655(10) 0.52549(7) 0.0438(3) Uani 1 1 d . . . . .
N1 N 0.40811(19) 0.83799(12) 0.59631(7) 0.0385(3) Uani 1 1 d . . . . .
N2 N 0.47436(17) 0.82854(13) 0.35835(7) 0.0386(3) Uani 1 1 d . . . . .
N3 N 0.29668(15) 0.51266(11) 0.47511(7) 0.0337(3) Uani 1 1 d . . . . .
N5 N 0.42967(13) 0.25883(9) 0.65540(6) 0.0239(2) Uani 1 1 d . . . . .
C1 C 0.39834(17) 0.78045(12) 0.53367(8) 0.0288(3) Uani 1 1 d . . . . .
C2 C 0.34532(16) 0.67780(12) 0.53426(7) 0.0275(3) Uani 1 1 d . . . . .
H2 H 0.312417 0.645104 0.573447 0.033 Uiso 1 1 calc R U . . .
C3 C 0.34242(16) 0.62492(11) 0.47516(8) 0.0276(3) Uani 1 1 d . . . . .
C4 C 0.38397(17) 0.67118(13) 0.41682(8) 0.0296(3) Uani 1 1 d . . . . .
H4 H 0.379318 0.633407 0.376621 0.036 Uiso 1 1 calc R U . . .
C5 C 0.43278(17) 0.77542(13) 0.41985(8) 0.0291(3) Uani 1 1 d . . . . .
C6 C 0.44406(17) 0.83204(12) 0.47747(8) 0.0298(3) Uani 1 1 d . . . . .
H6 H 0.481194 0.902601 0.478525 0.036 Uiso 1 1 calc R U . . .
C8 C 0.35795(16) 0.36083(11) 0.67868(8) 0.0274(3) Uani 1 1 d . . . . .
H8A H 0.409774 0.421793 0.658753 0.033 Uiso 1 1 calc R U . . .
H8AB H 0.257270 0.362027 0.661896 0.033 Uiso 1 1 calc R U . . .
C9 C 0.3530(2) 0.37784(13) 0.75194(8) 0.0358(3) Uani 1 1 d . . . . .
H9A H 0.452543 0.379078 0.770070 0.043 Uiso 1 1 calc R U . . .
H9AB H 0.298634 0.319325 0.773192 0.043 Uiso 1 1 calc R U . . .
C10 C 0.2779(2) 0.48398(16) 0.76444(10) 0.0477(5) Uani 1 1 d . . . . .
H10A H 0.327466 0.540323 0.739927 0.072 Uiso 1 1 calc R U . . .
H10B H 0.281289 0.500388 0.811276 0.072 Uiso 1 1 calc R U . . .
H10C H 0.176646 0.479524 0.750169 0.072 Uiso 1 1 calc R U . . .
C11 C 0.58332(15) 0.24921(12) 0.68156(7) 0.0267(3) Uani 1 1 d . . . . .
H11A H 0.577847 0.237635 0.729389 0.032 Uiso 1 1 calc R U . . .
H11B H 0.628020 0.184877 0.662125 0.032 Uiso 1 1 calc R U . . .
C12 C 0.68334(17) 0.34300(14) 0.66901(9) 0.0329(3) Uani 1 1 d . . . . .
H12A H 0.646065 0.407094 0.691654 0.040 Uiso 1 1 calc R U . . .
H12B H 0.687556 0.358325 0.621550 0.040 Uiso 1 1 calc R U . . .
C13 C 0.83465(18) 0.31575(17) 0.69437(9) 0.0408(4) Uani 1 1 d . . . . .
H13A H 0.869137 0.250501 0.673149 0.061 Uiso 1 1 calc R U . . .
H13B H 0.830706 0.304840 0.741795 0.061 Uiso 1 1 calc R U . . .
H13C H 0.901188 0.374427 0.684438 0.061 Uiso 1 1 calc R U . . .
C14 C 0.42812(16) 0.26690(12) 0.58105(7) 0.0269(3) Uani 1 1 d . . . . .
H14A H 0.326429 0.276842 0.566788 0.032 Uiso 1 1 calc R U . . .
H14B H 0.482333 0.331752 0.568374 0.032 Uiso 1 1 calc R U . . .
C15 C 0.4907(2) 0.17387(14) 0.54378(8) 0.0389(4) Uani 1 1 d . . . . .
H15A H 0.440814 0.107273 0.556666 0.047 Uiso 1 1 calc R U . . .
H15B H 0.595154 0.166240 0.553900 0.047 Uiso 1 1 calc R U . . .
C16 C 0.4702(2) 0.19375(16) 0.47105(9) 0.0409(4) Uani 1 1 d . . . . .
H16A H 0.508409 0.133084 0.446285 0.061 Uiso 1 1 calc R U . . .
H16B H 0.522303 0.258604 0.458419 0.061 Uiso 1 1 calc R U . . .
H16C H 0.366727 0.202367 0.461537 0.061 Uiso 1 1 calc R U . . .
C17 C 0.35001(16) 0.16001(11) 0.67949(7) 0.0268(3) Uani 1 1 d . . . . .
H17A H 0.406227 0.096488 0.666058 0.032 Uiso 1 1 calc R U . . .
H17B H 0.348715 0.161498 0.727897 0.032 Uiso 1 1 calc R U . . .
C18 C 0.19500(18) 0.14664(14) 0.65546(9) 0.0365(4) Uani 1 1 d . . . . .
H18A H 0.193672 0.142947 0.607101 0.044 Uiso 1 1 calc R U . . .
H18B H 0.135862 0.208523 0.669213 0.044 Uiso 1 1 calc R U . . .
C19 C 0.1318(2) 0.04467(16) 0.68407(11) 0.0450(4) Uani 1 1 d . . . . .
H19A H 0.031950 0.035609 0.668625 0.068 Uiso 1 1 calc R U . . .
H19B H 0.132335 0.049138 0.731924 0.068 Uiso 1 1 calc R U . . .
H19C H 0.190394 -0.016322 0.670079 0.068 Uiso 1 1 calc R U . . .

loop_
_atom_site_aniso_label
_atom_site_aniso_U_11
_atom_site_aniso_U_22
_atom_site_aniso_U_33
_atom_site_aniso_U_23
_atom_site_aniso_U_13
_atom_site_aniso_U_12
S1 0.0284(10) 0.0334(6) 0.0453(7) 0.0057(5) -0.0021(4) -0.0018(5)
C7 0.0273(12) 0.028(2) 0.044(3) 0.0094(16) -0.0068(16) -0.0019(14)
N4 0.067(5) 0.071(5) 0.074(6) 0.005(4) -0.007(4) 0.000(4)
S1B 0.044(2) 0.034(2) 0.034(3) 0.0037(19) -0.0042(19) 0.0038(18)
C7B 0.035(5) 0.033(7) 0.049(11) 0.002(5) -0.007(6) -0.003(5)
N4B 0.021(10) 0.035(11) 0.055(12) 0.001(8) -0.013(7) 0.010(8)
O1 0.0775(10) 0.0499(8) 0.0307(6) -0.0058(6) 0.0140(7) 0.0053(7)
O2 0.0838(11) 0.0315(6) 0.0396(7) -0.0052(5) -0.0123(7) -0.0062(7)
O3 0.0811(11) 0.0552(9) 0.0443(8) 0.0158(7) 0.0055(8) -0.0235(8)
O4 0.0665(9) 0.0567(8) 0.0265(6) 0.0020(6) 0.0102(6) 0.0094(7)
O5 0.0566(8) 0.0323(6) 0.0440(7) -0.0088(5) -0.0074(6) -0.0017(6)
O6 0.0531(7) 0.0335(6) 0.0449(7) 0.0078(5) -0.0027(6) -0.0088(5)
N1 0.0576(9) 0.0292(7) 0.0286(7) -0.0037(5) -0.0015(6) 0.0058(6)
N2 0.0420(8) 0.0439(8) 0.0299(7) 0.0080(6) 0.0054(6) 0.0015(6)
N3 0.0343(6) 0.0269(6) 0.0397(8) 0.0014(6) -0.0078(5) -0.0002(5)
N5 0.0244(5) 0.0232(5) 0.0242(6) 0.0006(4) -0.0010(4) 0.0035(4)
C1 0.0340(7) 0.0271(7) 0.0252(7) -0.0019(5) -0.0003(6) 0.0051(5)
C2 0.0285(6) 0.0278(6) 0.0262(7) 0.0040(5) -0.0003(5) 0.0043(5)
C3 0.0274(6) 0.0249(6) 0.0307(7) 0.0008(5) -0.0040(6) 0.0023(5)
C4 0.0325(7) 0.0312(7) 0.0251(7) -0.0015(6) -0.0031(5) 0.0044(6)
C5 0.0291(6) 0.0327(7) 0.0257(7) 0.0042(6) 0.0004(5) 0.0028(6)
C6 0.0303(6) 0.0263(7) 0.0329(8) 0.0016(6) -0.0019(6) 0.0005(5)
C8 0.0283(6) 0.0247(6) 0.0293(7) -0.0001(5) -0.0001(6) 0.0060(5)
C9 0.0437(8) 0.0342(8) 0.0295(8) -0.0016(6) 0.0058(7) 0.0043(7)
C10 0.0602(12) 0.0393(9) 0.0436(11) -0.0135(8) 0.0088(9) 0.0067(9)
C11 0.0250(6) 0.0292(7) 0.0260(7) 0.0029(5) -0.0034(5) 0.0061(5)
C12 0.0262(6) 0.0365(8) 0.0362(8) 0.0034(6) -0.0030(6) -0.0004(6)
C13 0.0270(7) 0.0573(11) 0.0382(9) 0.0008(8) -0.0041(6) 0.0015(7)
C14 0.0293(6) 0.0285(7) 0.0230(7) 0.0042(5) -0.0019(5) 0.0033(5)
C15 0.0505(10) 0.0391(9) 0.0270(8) -0.0004(7) 0.0012(7) 0.0132(8)
C16 0.0473(9) 0.0491(10) 0.0265(8) -0.0020(7) 0.0000(7) -0.0003(8)
C17 0.0289(6) 0.0248(6) 0.0267(7) 0.0021(5) 0.0011(5) 0.0003(5)
C18 0.0302(7) 0.0388(9) 0.0406(9) 0.0026(7) -0.0006(6) -0.0041(6)
C19 0.0414(9) 0.0398(9) 0.0540(11) -0.0035(8) 0.0091(8) -0.0106(8)

loop_
_atom_type_symbol
_atom_type_description
_atom_type_scat_dispersion_real
_atom_type_scat_dispersion_imag
_atom_type_scat_source
C C 0.0033 0.0016 'International Tables Vol C Tables 4.2.6.8 and 6.1.1.4'
H H 0.0000 0.0000 'International Tables Vol C Tables 4.2.6.8 and 6.1.1.4'
N N 0.0061 0.0033 'International Tables Vol C Tables 4.2.6.8 and 6.1.1.4'
O O 0.0106 0.0060 'International Tables Vol C Tables 4.2.6.8 and 6.1.1.4'
S S 0.1246 0.1234 'International Tables Vol C Tables 4.2.6.8 and 6.1.1.4'

loop_
_geom_angle_atom_site_label_1
_geom_angle_atom_site_label_2
_geom_angle_atom_site_label_3
_geom_angle
_geom_angle_site_symmetry_1
_geom_angle_site_symmetry_3
_geom_angle_publ_flag
N4 C7 S1 178.7(6) . . ?
N4B C7B S1B 177(3) . . ?
O1 N1 O2 124.84(15) . . ?
O1 N1 C1 117.65(15) . . ?
O2 N1 C1 117.51(15) . . ?
O3 N2 O4 124.80(16) . . ?
O3 N2 C5 117.45(15) . . ?
O4 N2 C5 117.75(15) . . ?
O6 N3 O5 124.51(14) . . ?
O6 N3 C3 117.78(14) . . ?
O5 N3 C3 117.71(14) . . ?
C8 N5 C11 111.29(11) . . ?
C8 N5 C17 112.05(11) . . ?
C11 N5 C17 105.73(11) . . ?
C8 N5 C14 104.64(11) . . ?
C11 N5 C14 111.42(11) . . ?
C17 N5 C14 111.85(11) . . ?
C2 C1 C6 123.54(14) . . ?
C2 C1 N1 118.19(14) . . ?
C6 C1 N1 118.27(14) . . ?
C1 C2 C3 116.69(14) . . ?
C1 C2 H2 121.7 . . ?
C3 C2 H2 121.7 . . ?
C2 C3 C4 123.30(14) . . ?
C2 C3 N3 117.86(14) . . ?
C4 C3 N3 118.81(14) . . ?
C3 C4 C5 116.68(14) . . ?
C3 C4 H4 121.7 . . ?
C5 C4 H4 121.7 . . ?
C6 C5 C4 123.31(14) . . ?
C6 C5 N2 118.41(14) . . ?
C4 C5 N2 118.28(14) . . ?
C5 C6 C1 116.40(14) . . ?
C5 C6 H6 121.8 . . ?
C1 C6 H6 121.8 . . ?
C9 C8 N5 116.26(12) . . ?
C9 C8 H8A 108.2 . . ?
N5 C8 H8A 108.2 . . ?
C9 C8 H8AB 108.2 . . ?
N5 C8 H8AB 108.2 . . ?
H8A C8 H8AB 107.4 . . ?
C8 C9 C10 107.64(14) . . ?
C8 C9 H9A 110.2 . . ?
C10 C9 H9A 110.2 . . ?
C8 C9 H9AB 110.2 . . ?
C10 C9 H9AB 110.2 . . ?
H9A C9 H9AB 108.5 . . ?
C9 C10 H10A 109.5 . . ?
C9 C10 H10B 109.5 . . ?
H10A C10 H10B 109.5 . . ?
C9 C10 H10C 109.5 . . ?
H10A C10 H10C 109.5 . . ?
H10B C10 H10C 109.5 . . ?
C12 C11 N5 116.46(12) . . ?
C12 C11 H11A 108.2 . . ?
N5 C11 H11A 108.2 . . ?
C12 C11 H11B 108.2 . . ?
N5 C11 H11B 108.2 . . ?
H11A C11 H11B 107.3 . . ?
C11 C12 C13 108.91(14) . . ?
C11 C12 H12A 109.9 . . ?
C13 C12 H12A 109.9 . . ?
C11 C12 H12B 109.9 . . ?
C13 C12 H12B 109.9 . . ?
H12A C12 H12B 108.3 . . ?
C12 C13 H13A 109.5 . . ?
C12 C13 H13B 109.5 . . ?
H13A C13 H13B 109.5 . . ?
C12 C13 H13C 109.5 . . ?
H13A C13 H13C 109.5 . . ?
H13B C13 H13C 109.5 . . ?
C15 C14 N5 116.67(12) . . ?
C15 C14 H14A 108.1 . . ?
N5 C14 H14A 108.1 . . ?
C15 C14 H14B 108.1 . . ?
N5 C14 H14B 108.1 . . ?
H14A C14 H14B 107.3 . . ?
C14 C15 C16 108.64(14) . . ?
C14 C15 H15A 110.0 . . ?
C16 C15 H15A 110.0 . . ?
C14 C15 H15B 110.0 . . ?
C16 C15 H15B 110.0 . . ?
H15A C15 H15B 108.3 . . ?
C15 C16 H16A 109.5 . . ?
C15 C16 H16B 109.5 . . ?
H16A C16 H16B 109.5 . . ?
C15 C16 H16C 109.5 . . ?
H16A C16 H16C 109.5 . . ?
H16B C16 H16C 109.5 . . ?
C18 C17 N5 116.01(12) . . ?
C18 C17 H17A 108.3 . . ?
N5 C17 H17A 108.3 . . ?
C18 C17 H17B 108.3 . . ?
N5 C17 H17B 108.3 . . ?
H17A C17 H17B 107.4 . . ?
C17 C18 C19 109.17(15) . . ?
C17 C18 H18A 109.8 . . ?
C19 C18 H18A 109.8 . . ?
C17 C18 H18B 109.8 . . ?
C19 C18 H18B 109.8 . . ?
H18A C18 H18B 108.3 . . ?
C18 C19 H19A 109.5 . . ?
C18 C19 H19B 109.5 . . ?
H19A C19 H19B 109.5 . . ?
C18 C19 H19C 109.5 . . ?
H19A C19 H19C 109.5 . . ?
H19B C19 H19C 109.5 . . ?

loop_
_geom_bond_atom_site_label_1
_geom_bond_atom_site_label_2
_geom_bond_distance
_geom_bond_site_symmetry_2
_geom_bond_publ_flag
S1 C7 1.664(5) . ?
C7 N4 1.144(9) . ?
S1B C7B 1.647(15) . ?
C7B N4B 1.15(2) . ?
O1 N1 1.220(2) . ?
O2 N1 1.229(2) . ?
O3 N2 1.222(2) . ?
O4 N2 1.224(2) . ?
O5 N3 1.2287(19) . ?
O6 N3 1.220(2) . ?
N1 C1 1.473(2) . ?
N2 C5 1.474(2) . ?
N3 C3 1.4710(19) . ?
N5 C8 1.5178(18) . ?
N5 C11 1.5194(18) . ?
N5 C17 1.5236(19) . ?
N5 C14 1.5237(18) . ?
C1 C2 1.378(2) . ?
C1 C6 1.385(2) . ?
C2 C3 1.379(2) . ?
C2 H2 0.9500 . ?
C3 C4 1.381(2) . ?
C4 C5 1.385(2) . ?
C4 H4 0.9500 . ?
C5 C6 1.380(2) . ?
C6 H6 0.9500 . ?
C8 C9 1.514(2) . ?
C8 H8A 0.9900 . ?
C8 H8AB 0.9900 . ?
C9 C10 1.523(2) . ?
C9 H9A 0.9900 . ?
C9 H9AB 0.9900 . ?
C10 H10A 0.9800 . ?
C10 H10B 0.9800 . ?
C10 H10C 0.9800 . ?
C11 C12 1.518(2) . ?
C11 H11A 0.9900 . ?
C11 H11B 0.9900 . ?
C12 C13 1.527(2) . ?
C12 H12A 0.9900 . ?
C12 H12B 0.9900 . ?
C13 H13A 0.9800 . ?
C13 H13B 0.9800 . ?
C13 H13C 0.9800 . ?
C14 C15 1.509(2) . ?
C14 H14A 0.9900 . ?
C14 H14B 0.9900 . ?
C15 C16 1.520(2) . ?
C15 H15A 0.9900 . ?
C15 H15B 0.9900 . ?
C16 H16A 0.9800 . ?
C16 H16B 0.9800 . ?
C16 H16C 0.9800 . ?
C17 C18 1.521(2) . ?
C17 H17A 0.9900 . ?
C17 H17B 0.9900 . ?
C18 C19 1.523(3) . ?
C18 H18A 0.9900 . ?
C18 H18B 0.9900 . ?
C19 H19A 0.9800 . ?
C19 H19B 0.9800 . ?
C19 H19C 0.9800 . ?

loop_
_geom_torsion_atom_site_label_1
_geom_torsion_atom_site_label_2
_geom_torsion_atom_site_label_3
_geom_torsion_atom_site_label_4
_geom_torsion
_geom_torsion_site_symmetry_1
_geom_torsion_site_symmetry_2
_geom_torsion_site_symmetry_3
_geom_torsion_site_symmetry_4
_geom_torsion_publ_flag
O1 N1 C1 C2 -19.7(2) . . . . ?
O2 N1 C1 C2 160.36(15) . . . . ?
O1 N1 C1 C6 160.80(16) . . . . ?
O2 N1 C1 C6 -19.1(2) . . . . ?
C6 C1 C2 C3 1.6(2) . . . . ?
N1 C1 C2 C3 -177.78(14) . . . . ?
C1 C2 C3 C4 -2.6(2) . . . . ?
C1 C2 C3 N3 175.52(13) . . . . ?
O6 N3 C3 C2 9.5(2) . . . . ?
O5 N3 C3 C2 -170.27(14) . . . . ?
O6 N3 C3 C4 -172.26(15) . . . . ?
O5 N3 C3 C4 7.9(2) . . . . ?
C2 C3 C4 C5 1.1(2) . . . . ?
N3 C3 C4 C5 -176.97(13) . . . . ?
C3 C4 C5 C6 1.5(2) . . . . ?
C3 C4 C5 N2 -178.36(13) . . . . ?
O3 N2 C5 C6 4.1(2) . . . . ?
O4 N2 C5 C6 -175.46(16) . . . . ?
O3 N2 C5 C4 -176.01(17) . . . . ?
O4 N2 C5 C4 4.4(2) . . . . ?
C4 C5 C6 C1 -2.3(2) . . . . ?
N2 C5 C6 C1 177.48(14) . . . . ?
C2 C1 C6 C5 0.7(2) . . . . ?
N1 C1 C6 C5 -179.86(14) . . . . ?
C11 N5 C8 C9 -55.79(17) . . . . ?
C17 N5 C8 C9 62.35(17) . . . . ?
C14 N5 C8 C9 -176.26(13) . . . . ?
N5 C8 C9 C10 179.78(14) . . . . ?
C8 N5 C11 C12 -53.31(17) . . . . ?
C17 N5 C11 C12 -175.20(13) . . . . ?
C14 N5 C11 C12 63.07(17) . . . . ?
N5 C11 C12 C13 -176.04(13) . . . . ?
C8 N5 C14 C15 -178.71(14) . . . . ?
C11 N5 C14 C15 60.92(17) . . . . ?
C17 N5 C14 C15 -57.18(17) . . . . ?
N5 C14 C15 C16 176.31(14) . . . . ?
C8 N5 C17 C18 62.87(17) . . . . ?
C11 N5 C17 C18 -175.73(13) . . . . ?
C14 N5 C17 C18 -54.28(16) . . . . ?
N5 C17 C18 C19 -179.89(14) . . . . ?
